data_7025303
loop_
_publ_author_name
'Zhang, Yi'
'Zhang, Ling'
'Hao, Zhaomin'
'Luo, Fang'

_publ_section_title
;
 Controlling the synthesis of novel chiral polyoxometalate-based compounds
 and racemic compounds from the same system.
;
_journal_issue 30
_journal_name_full 'Dalton transactions (Cambridge, England : 2003)'
_journal_page_first 7012
_journal_page_last 7016
_journal_paper_doi 10.1039/b926777h
_journal_volume 39
_journal_year 2010
_chemical_absolute_configuration rm
_chemical_formula_sum 'C12 H62 Cu3 N12 Na O46 P W11'
_chemical_formula_weight 3377.67
_chemical_name_systematic
;
?
;
_space_group_IT_number 1
_symmetry_cell_setting triclinic
_symmetry_space_group_name_Hall 'P 1'
_symmetry_space_group_name_H-M 'P 1'
_atom_sites_solution_hydrogens geom
_atom_sites_solution_primary direct
_atom_sites_solution_secondary difmap
_audit_creation_method SHELXL-97
_cell_angle_alpha 101.7840(10)
_cell_angle_beta 110.5730(10)
_cell_angle_gamma 108.7010(10)
_cell_formula_units_Z 1
_cell_length_a 11.2502(9)
_cell_length_b 12.3024(9)
_cell_length_c 12.8371(17)
_cell_measurement_reflns_used 7152
_cell_measurement_temperature 296(2)
_cell_measurement_theta_max 26.13
_cell_measurement_theta_min 1.87
_cell_volume 1471.6(3)
_computing_cell_refinement CrysAlis
_computing_data_collection 'CrysAlis (Oxford Diffraction, 2006)'
_computing_data_reduction CrysAlis
_computing_structure_refinement 'SHELXL-97 (Sheldrick, 1997)'
_computing_structure_solution 'SHELXS-97 (Sheldrick, 1997)'
_diffrn_ambient_temperature 296(2)
_diffrn_measured_fraction_theta_full 0.987
_diffrn_measured_fraction_theta_max 0.987
_diffrn_radiation_monochromator graphite
_diffrn_radiation_source 'fine-focus sealed tube'
_diffrn_radiation_type MoK\a
_diffrn_radiation_wavelength 0.71073
_diffrn_reflns_av_R_equivalents 0.0325
_diffrn_reflns_av_sigmaI/netI 0.0781
_diffrn_reflns_limit_h_max 13
_diffrn_reflns_limit_h_min -13
_diffrn_reflns_limit_k_max 15
_diffrn_reflns_limit_k_min -9
_diffrn_reflns_limit_l_max 15
_diffrn_reflns_limit_l_min -15
_diffrn_reflns_number 8565
_diffrn_reflns_theta_full 26.13
_diffrn_reflns_theta_max 26.13
_diffrn_reflns_theta_min 1.87
_exptl_absorpt_coefficient_mu 22.600
_exptl_absorpt_correction_T_max 0.0931
_exptl_absorpt_correction_T_min 0.0705
_exptl_absorpt_correction_type multi-scan
_exptl_absorpt_process_details
;

CrysAlis (Oxford Diffraction, 2006)
;
_exptl_crystal_colour purple
_exptl_crystal_density_diffrn 3.811
_exptl_crystal_density_method 'not measured'
_exptl_crystal_description block
_exptl_crystal_F_000 1513
_exptl_crystal_size_max 0.25
_exptl_crystal_size_mid 0.23
_exptl_crystal_size_min 0.20
_refine_diff_density_max 3.343
_refine_diff_density_min -3.969
_refine_diff_density_rms 0.451
_refine_ls_abs_structure_details 'Flack H D (1983), Acta Cryst. A39, 876-881'
_refine_ls_abs_structure_Flack 0.024(16)
_refine_ls_extinction_method none
_refine_ls_goodness_of_fit_ref 1.044
_refine_ls_hydrogen_treatment constr
_refine_ls_matrix_type full
_refine_ls_number_parameters 775
_refine_ls_number_reflns 7152
_refine_ls_number_restraints 172
_refine_ls_restrained_S_all 1.033
_refine_ls_R_factor_all 0.0456
_refine_ls_R_factor_gt 0.0430
_refine_ls_shift/su_max 0.001
_refine_ls_shift/su_mean 0.000
_refine_ls_structure_factor_coef Fsqd
_refine_ls_weighting_details 'calc w=1/[\s^2^(Fo^2^)+(0.0629P)^2^+0.0000P] where P=(Fo^2^+2Fc^2^)/3'
_refine_ls_weighting_scheme calc
_refine_ls_wR_factor_gt 0.1131
_refine_ls_wR_factor_ref 0.1160
_reflns_number_gt 6748
_reflns_number_total 7152
_reflns_threshold_expression >2sigma(I)
_cod_data_source_file b926777h.txt
_cod_data_source_block 715821
_cod_depositor_comments
;
The following automatic conversions were performed:

'_symmetry_cell_setting' value 'Triclinic' changed to 'triclinic'
according to /home/saulius/struct/CIF-dictionaries/cif_core.dic
dictionary named 'cif_core.dic' version 2.4.2 from 2011-04-26.

Automatic conversion script
Id: cif_fix_values 1891 2012-01-12 08:04:46Z andrius 
;
_cod_original_cell_volume 1471.5(3)
_cod_original_sg_symbol_H-M P1
_cod_database_code 7025303

loop_
_symmetry_equiv_pos_as_xyz
'x, y, z'

loop_
_atom_site_label
_atom_site_type_symbol
_atom_site_fract_x
_atom_site_fract_y
_atom_site_fract_z
_atom_site_U_iso_or_equiv
_atom_site_adp_type
_atom_site_occupancy
_atom_site_symmetry_multiplicity
_atom_site_calc_flag
_atom_site_refinement_flags
W1 W 0.59730(9) 0.89503(8) 0.33842(8) 0.0176(2) Uani 1 1 d .
W2 W 0.43672(10) 0.30628(9) 0.36854(8) 0.0187(2) Uani 1 1 d .
W3 W 0.43045(9) 0.54711(9) 0.59471(8) 0.0193(2) Uani 1 1 d .
W4 W 0.20059(9) 0.35085(9) 0.14332(8) 0.0220(2) Uani 1 1 d .
W5 W 0.85573(9) 0.63002(8) 0.37726(8) 0.0163(2) Uani 1 1 d .
W6 W 0.50801(9) 0.83168(9) 0.58130(8) 0.0187(2) Uani 1 1 d .
W7 W 0.52094(9) 0.36735(8) 0.15071(7) 0.0180(2) Uani 1 1 d .
W8 W 0.28398(9) 0.65527(9) 0.12569(8) 0.0210(2) Uani 1 1 d .
W9 W 0.77154(9) 0.56612(8) 0.59448(7) 0.0170(2) Uani 1 1 d .
W10 W 0.84873(8) 0.85147(8) 0.58140(7) 0.0173(2) Uani 1 1 d .
W11 W 0.60505(9) 0.67922(8) 0.13250(7) 0.0167(2) Uani 1 1 d .
P1 P 0.5226(6) 0.6087(6) 0.3689(5) 0.0129(10) Uani 1 1 d .
Na1 Na 0.1966(9) 0.5968(8) 0.3735(8) 0.0127(17) Uani 1 1 d U
O1 O 0.9959(16) 0.6240(17) 0.3514(17) 0.032(4) Uani 1 1 d .
O2 O 0.2194(16) 0.6638(15) 0.2323(14) 0.023(3) Uani 1 1 d .
O3 O 0.4518(15) 0.4712(13) 0.2917(15) 0.022(3) Uani 1 1 d .
O4 O 0.4180(16) 0.8327(14) 0.2152(14) 0.024(3) Uani 1 1 d U
O5 O 0.5323(16) 0.8839(14) 0.4527(14) 0.022(3) Uani 1 1 d U
O6 O 0.4538(15) 0.6366(13) 0.4488(13) 0.018(3) Uani 1 1 d U
O7 O 0.8821(16) 0.5699(14) 0.5070(13) 0.020(3) Uani 1 1 d .
O8 O 0.6829(14) 0.6464(13) 0.4429(13) 0.019(3) Uani 1 1 d .
O9 O 0.4226(17) 0.6545(15) 0.0542(14) 0.026(3) Uani 1 1 d U
O10 O 0.1536(19) 0.4204(17) 0.2442(17) 0.036(4) Uani 1 1 d .
O11 O 0.6340(15) 0.4133(13) 0.4720(13) 0.018(3) Uani 1 1 d U
O12 O 0.7069(16) 0.4731(16) 0.2720(15) 0.024(3) Uani 1 1 d .
O13 O 0.441(2) 0.5035(17) 0.7165(16) 0.036(4) Uani 1 1 d .
O14 O 0.5636(18) 0.9665(16) 0.6939(15) 0.031(4) Uani 1 1 d U
O15 O 0.2640(15) 0.2568(14) 0.2467(13) 0.019(3) Uani 1 1 d U
O16 O 0.7079(16) 0.8502(14) 0.6216(13) 0.020(3) Uani 1 1 d .
O17 O 0.3288(16) 0.3060(14) 0.0712(14) 0.023(3) Uani 1 1 d U
O18 O 0.2391(17) 0.4847(16) 0.0867(14) 0.027(4) Uani 1 1 d .
O19 O 0.8836(18) 0.7428(15) 0.6657(15) 0.029(4) Uani 1 1 d .
O20 O 0.8599(17) 0.5223(15) 0.7017(14) 0.022(3) Uani 1 1 d U
O21 O 0.5413(17) 0.5078(15) 0.1029(14) 0.023(3) Uani 1 1 d U
O22 O 0.5058(15) 0.2753(14) 0.2520(13) 0.019(3) Uani 1 1 d U
O23 O 0.155(2) 0.6597(19) 0.0079(17) 0.040(5) Uani 1 1 d .
O24 O 0.5134(14) 0.6798(13) 0.2849(12) 0.014(3) Uani 1 1 d U
O25 O 0.6349(16) 0.5848(14) 0.6357(13) 0.021(3) Uani 1 1 d .
O26 O 0.7704(15) 0.6887(14) 0.2600(13) 0.019(3) Uani 1 1 d U
O27 O 0.6636(15) 0.6939(15) 0.0291(12) 0.018(3) Uani 1 1 d .
O28 O 0.7640(14) 0.8943(13) 0.4516(12) 0.016(3) Uani 1 1 d U
O29 O 0.2528(17) 0.5207(17) 0.5234(16) 0.034(4) Uani 1 1 d .
O30 O 0.5009(15) 0.7219(15) 0.6666(13) 0.021(3) Uani 1 1 d .
O31 O 0.3280(16) 0.7834(15) 0.5105(15) 0.028(4) Uani 1 1 d .
O32 O 0.0436(18) 0.2411(18) 0.0300(17) 0.037(5) Uani 1 1 d .
O33 O 0.9387(15) 0.7904(13) 0.4928(12) 0.016(3) Uani 1 1 d U
O34 O 0.5525(16) 0.2787(14) 0.0538(14) 0.023(3) Uani 1 1 d U
O35 O 0.6629(16) 0.8446(13) 0.2240(14) 0.019(3) Uani 1 1 d .
O36 O 0.9886(16) 0.9898(16) 0.6792(16) 0.029(4) Uani 1 1 d .
O37 O 0.4015(16) 0.3994(14) 0.4796(13) 0.021(3) Uani 1 1 d .
O38 O 0.4202(19) 0.1793(17) 0.4044(16) 0.034(4) Uani 1 1 d U
O39 O 0.6493(19) 1.0471(15) 0.3589(14) 0.029(4) Uani 1 1 d .
Cu1 Cu 0.3508(3) 0.9903(3) 0.7694(3) 0.0312(7) Uani 1 1 d .
Cu2 Cu 0.8699(3) 0.7174(3) 0.9888(3) 0.0306(7) Uani 1 1 d .
Cu3 Cu 0.9169(3) 0.2616(3) 0.5142(3) 0.0311(7) Uani 1 1 d .
N1 N 0.467(2) 1.162(2) 0.797(2) 0.034(5) Uani 1 1 d .
H1C H 0.4464 1.2124 0.8426 0.041 Uiso 1 1 calc R
H1D H 0.5579 1.1793 0.8378 0.041 Uiso 1 1 calc R
N2 N 1.020(2) 0.222(2) 0.421(2) 0.042(6) Uani 1 1 d .
H2C H 1.1042 0.2850 0.4483 0.051 Uiso 1 1 calc R
H2D H 1.0327 0.1544 0.4273 0.051 Uiso 1 1 calc R
N3 N 1.021(3) 0.233(2) 0.659(2) 0.047(7) Uani 1 1 d .
H3A H 1.0061 0.1536 0.6405 0.056 Uiso 1 1 calc R
H3B H 1.1133 0.2799 0.6900 0.056 Uiso 1 1 calc R
N4 N 0.781(2) 0.256(2) 0.586(2) 0.034(5) Uani 1 1 d .
H4C H 0.7838 0.3309 0.6103 0.041 Uiso 1 1 calc R
H4D H 0.6931 0.2038 0.5307 0.041 Uiso 1 1 calc R
N5 N 0.244(2) 0.987(2) 0.6062(18) 0.030(5) Uani 1 1 d .
H5A H 0.2635 0.9433 0.5539 0.035 Uiso 1 1 calc R
H5B H 0.1516 0.9504 0.5833 0.035 Uiso 1 1 calc R
N6 N 0.748(2) 0.545(2) 0.8793(18) 0.034(5) Uani 1 1 d U
H6C H 0.6596 0.5363 0.8408 0.041 Uiso 1 1 calc R
H6D H 0.7779 0.5269 0.8245 0.041 Uiso 1 1 calc R
N7 N 0.809(3) 0.290(2) 0.373(2) 0.038(6) Uani 1 1 d U
H7A H 0.7213 0.2281 0.3332 0.046 Uiso 1 1 calc R
H7B H 0.8013 0.3603 0.3960 0.046 Uiso 1 1 calc R
N8 N 0.240(3) 0.810(2) 0.730(2) 0.052(7) Uani 1 1 d .
H8A H 0.1475 0.7914 0.7019 0.063 Uiso 1 1 calc R
H8B H 0.2523 0.7646 0.6736 0.063 Uiso 1 1 calc R
N9 N 0.472(3) 0.988(2) 0.923(2) 0.047(6) Uani 1 1 d .
H9A H 0.5632 1.0339 0.9443 0.057 Uiso 1 1 calc R
H9B H 0.4515 1.0190 0.9807 0.057 Uiso 1 1 calc R
N10 N 0.936(2) 0.6447(17) 1.1061(17) 0.024(5) Uani 1 1 d .
H10C H 1.0304 0.6742 1.1377 0.029 Uiso 1 1 calc R
H10D H 0.9134 0.6654 1.1653 0.029 Uiso 1 1 calc R
N11 N 0.804(3) 0.794(2) 0.870(2) 0.053(7) Uani 1 1 d .
H11C H 0.8201 0.7681 0.8077 0.064 Uiso 1 1 calc R
H11D H 0.7111 0.7704 0.8432 0.064 Uiso 1 1 calc R
N12 N 1.012(4) 0.887(4) 1.097(4) 0.095(10) Uani 1 1 d U
H12C H 1.0047 0.9052 1.1658 0.114 Uiso 1 1 calc R
H12D H 1.0990 0.8926 1.1146 0.114 Uiso 1 1 calc R
C1 C 0.874(4) 0.296(3) 0.295(3) 0.052(9) Uani 1 1 d .
H1A H 0.9504 0.3763 0.3234 0.062 Uiso 1 1 calc R
H1B H 0.8064 0.2789 0.2150 0.062 Uiso 1 1 calc R
C2 C 0.443(3) 1.186(2) 0.685(2) 0.034(6) Uani 1 1 d .
H2A H 0.4950 1.1579 0.6480 0.041 Uiso 1 1 calc R
H2B H 0.4719 1.2735 0.6991 0.041 Uiso 1 1 calc R
C4 C 0.817(3) 0.216(3) 0.686(3) 0.044(7) Uani 1 1 d .
H4A H 0.7748 0.1269 0.6588 0.053 Uiso 1 1 calc R
H4B H 0.7843 0.2471 0.7403 0.053 Uiso 1 1 calc R
C6 C 0.286(3) 1.114(3) 0.608(3) 0.042(7) Uani 1 1 d .
H6A H 0.2364 1.1516 0.6395 0.050 Uiso 1 1 calc R
H6B H 0.2618 1.1138 0.5273 0.050 Uiso 1 1 calc R
C10 C 0.448(5) 0.857(4) 0.909(4) 0.080(12) Uani 1 1 d U
H10A H 0.4809 0.8478 0.9863 0.096 Uiso 1 1 calc R
H10B H 0.4965 0.8302 0.8672 0.096 Uiso 1 1 calc R
C11 C 0.747(5) 0.458(4) 0.940(4) 0.071(11) Uani 1 1 d U
H11A H 0.7405 0.3838 0.8906 0.085 Uiso 1 1 calc R
H11B H 0.6657 0.4371 0.9561 0.085 Uiso 1 1 calc R
C12 C 0.288(4) 0.783(4) 0.836(4) 0.067(10) Uani 1 1 d U
H12A H 0.2634 0.6960 0.8161 0.080 Uiso 1 1 calc R
H12B H 0.2422 0.8044 0.8837 0.080 Uiso 1 1 calc R
C13 C 0.874(3) 0.513(3) 1.051(4) 0.066(11) Uani 1 1 d .
H13A H 0.9430 0.4892 1.0366 0.080 Uiso 1 1 calc R
H13B H 0.8538 0.4772 1.1071 0.080 Uiso 1 1 calc R
C17 C 0.970(4) 0.264(4) 0.745(3) 0.058(9) Uani 1 1 d .
H17A H 1.0107 0.3523 0.7829 0.069 Uiso 1 1 calc R
H17B H 0.9977 0.2292 0.8056 0.069 Uiso 1 1 calc R
C22 C 0.986(6) 0.967(5) 1.040(6) 0.108(12) Uani 1 1 d U
H22A H 0.9734 1.0254 1.0924 0.129 Uiso 1 1 calc R
H22B H 1.0735 1.0120 1.0380 0.129 Uiso 1 1 calc R
C23 C 0.881(6) 0.933(5) 0.927(5) 0.098(15) Uani 1 1 d U
H23A H 0.9212 0.9658 0.8787 0.117 Uiso 1 1 calc R
H23B H 0.8157 0.9668 0.9324 0.117 Uiso 1 1 calc R
C40 C 0.928(3) 0.200(3) 0.296(3) 0.046(7) Uani 1 1 d U
H40A H 0.8509 0.1189 0.2599 0.055 Uiso 1 1 calc R
H40B H 0.9817 0.2044 0.2504 0.055 Uiso 1 1 calc R
O1W O 1.0681(18) 0.4699(18) 0.6162(16) 0.037(5) Uani 1 1 d .
O2W O 0.326(3) 0.366(2) 0.8342(19) 0.065(7) Uani 1 1 d .
O3W O 0.993(2) -0.0408(19) 0.338(2) 0.058(6) Uani 1 1 d .
O4W O 0.229(2) 0.918(2) 0.343(2) 0.045(5) Uani 1 1 d .
O5W O 0.747(2) 1.150(2) 0.929(2) 0.069(7) Uani 1 1 d .
O6W O 0.237(2) 1.069(3) 0.875(2) 0.069(8) Uani 1 1 d .
O7W O 0.356(3) 1.006(3) 1.114(3) 0.082(8) Uani 1 1 d U

loop_
_atom_site_aniso_label
_atom_site_aniso_U_11
_atom_site_aniso_U_22
_atom_site_aniso_U_33
_atom_site_aniso_U_23
_atom_site_aniso_U_13
_atom_site_aniso_U_12
W1 0.0164(4) 0.0140(5) 0.0170(4) 0.0044(4) 0.0039(4) 0.0048(4)
W2 0.0213(5) 0.0140(4) 0.0139(4) 0.0038(3) 0.0045(4) 0.0041(4)
W3 0.0194(5) 0.0217(5) 0.0162(4) 0.0064(4) 0.0085(4) 0.0080(4)
W4 0.0139(4) 0.0201(5) 0.0189(5) 0.0036(4) 0.0018(4) 0.0003(4)
W5 0.0122(4) 0.0191(5) 0.0133(4) 0.0039(4) 0.0029(3) 0.0060(3)
W6 0.0184(4) 0.0184(5) 0.0172(4) 0.0026(4) 0.0069(4) 0.0089(4)
W7 0.0183(4) 0.0150(5) 0.0112(4) 0.0003(4) 0.0023(4) 0.0036(4)
W8 0.0142(4) 0.0261(5) 0.0195(5) 0.0104(4) 0.0040(4) 0.0072(4)
W9 0.0166(4) 0.0197(5) 0.0102(4) 0.0045(4) 0.0014(4) 0.0081(4)
W10 0.0112(4) 0.0157(5) 0.0129(4) -0.0007(4) -0.0010(3) 0.0023(3)
W11 0.0153(4) 0.0188(5) 0.0125(4) 0.0064(4) 0.0035(4) 0.0056(4)
P1 0.008(2) 0.013(2) 0.009(2) 0.002(2) -0.0013(18) 0.0010(18)
Na1 0.0133(19) 0.0123(19) 0.0122(19) 0.0046(11) 0.0045(12) 0.0061(12)
O1 0.016(8) 0.046(11) 0.044(10) 0.027(9) 0.013(8) 0.022(7)
O2 0.018(8) 0.021(8) 0.026(9) 0.009(7) 0.008(7) 0.003(6)
O3 0.014(7) 0.010(7) 0.036(9) 0.010(7) 0.011(7) -0.001(6)
O4 0.024(3) 0.024(3) 0.024(3) 0.0082(15) 0.0113(18) 0.0103(17)
O5 0.021(3) 0.022(3) 0.022(3) 0.0073(15) 0.0096(18) 0.0093(17)
O6 0.018(3) 0.017(3) 0.018(3) 0.0067(15) 0.0078(17) 0.0075(16)
O7 0.025(8) 0.018(8) 0.011(7) -0.001(6) 0.001(6) 0.012(6)
O8 0.010(7) 0.014(7) 0.022(8) -0.001(6) -0.001(6) 0.007(6)
O9 0.026(4) 0.025(4) 0.025(4) 0.0099(16) 0.0111(18) 0.0105(18)
O10 0.032(9) 0.045(11) 0.042(10) 0.023(9) 0.023(9) 0.017(8)
O11 0.018(3) 0.018(3) 0.017(3) 0.0063(15) 0.0082(17) 0.0077(16)
O12 0.019(8) 0.033(9) 0.028(9) 0.020(8) 0.008(7) 0.017(7)
O13 0.040(11) 0.036(11) 0.024(9) 0.006(8) 0.014(8) 0.012(9)
O14 0.031(4) 0.031(4) 0.031(4) 0.0105(17) 0.014(2) 0.0135(19)
O15 0.019(3) 0.019(3) 0.019(3) 0.0060(15) 0.0089(17) 0.0079(16)
O16 0.025(8) 0.019(8) 0.019(7) 0.002(6) 0.014(7) 0.010(7)
O17 0.023(3) 0.023(3) 0.023(3) 0.0085(15) 0.0101(18) 0.0098(17)
O18 0.022(8) 0.045(11) 0.018(8) 0.017(8) 0.010(7) 0.016(8)
O19 0.032(9) 0.019(9) 0.028(9) 0.010(7) 0.005(8) 0.012(7)
O20 0.023(3) 0.023(4) 0.022(3) 0.0076(15) 0.0101(18) 0.0098(17)
O21 0.023(4) 0.023(4) 0.024(4) 0.0090(16) 0.0103(18) 0.0100(17)
O22 0.019(3) 0.019(3) 0.019(3) 0.0070(15) 0.0079(17) 0.0083(16)
O23 0.035(10) 0.048(13) 0.032(10) 0.014(9) 0.007(8) 0.018(9)
O24 0.014(3) 0.014(3) 0.014(3) 0.0053(14) 0.0062(16) 0.0056(15)
O25 0.023(8) 0.029(9) 0.019(7) 0.010(7) 0.016(7) 0.011(7)
O26 0.019(3) 0.019(3) 0.018(3) 0.0062(15) 0.0086(17) 0.0081(16)
O27 0.015(7) 0.037(9) 0.007(7) 0.011(6) 0.006(6) 0.014(7)
O28 0.016(3) 0.016(3) 0.016(3) 0.0059(14) 0.0070(17) 0.0069(16)
O29 0.018(8) 0.048(11) 0.036(10) 0.028(9) 0.009(8) 0.009(8)
O30 0.021(7) 0.035(10) 0.013(7) 0.010(7) 0.008(6) 0.018(7)
O31 0.019(8) 0.027(9) 0.037(10) 0.024(8) 0.005(7) 0.008(7)
O32 0.017(8) 0.037(11) 0.030(10) 0.012(8) -0.006(7) 0.000(8)
O33 0.016(3) 0.016(3) 0.015(3) 0.0050(14) 0.0074(16) 0.0065(16)
O34 0.023(3) 0.023(3) 0.022(3) 0.0077(15) 0.0102(18) 0.0097(17)
O35 0.023(8) 0.013(7) 0.027(8) 0.009(7) 0.015(7) 0.009(6)
O36 0.011(8) 0.035(10) 0.026(9) 0.007(8) 0.002(7) 0.001(7)
O37 0.021(8) 0.016(8) 0.019(8) 0.001(6) 0.007(7) 0.005(6)
O38 0.035(4) 0.034(4) 0.035(4) 0.0129(18) 0.015(2) 0.015(2)
O39 0.042(10) 0.018(8) 0.013(8) -0.002(7) 0.004(7) 0.009(8)
Cu1 0.0270(15) 0.0277(16) 0.0252(15) 0.0071(13) 0.0047(13) 0.0049(13)
Cu2 0.0338(16) 0.0275(17) 0.0153(13) 0.0041(12) 0.0063(12) 0.0030(13)
Cu3 0.0315(16) 0.0275(16) 0.0382(17) 0.0123(14) 0.0158(14) 0.0168(13)
N1 0.023(10) 0.040(13) 0.036(12) 0.018(11) 0.008(10) 0.014(10)
N2 0.032(12) 0.031(13) 0.08(2) 0.026(13) 0.043(14) 0.015(10)
N3 0.039(14) 0.032(13) 0.057(17) 0.031(13) 0.004(12) 0.010(11)
N4 0.024(10) 0.034(12) 0.045(13) 0.019(11) 0.015(10) 0.013(9)
N5 0.020(10) 0.039(13) 0.020(10) 0.006(9) 0.004(8) 0.012(9)
N6 0.034(8) 0.032(9) 0.023(8) 0.014(7) 0.006(6) 0.003(6)
N7 0.034(9) 0.036(9) 0.052(10) 0.020(7) 0.024(7) 0.015(7)
N8 0.065(18) 0.033(14) 0.054(17) 0.018(13) 0.026(15) 0.014(13)
N9 0.062(17) 0.030(13) 0.039(14) 0.011(11) 0.008(13) 0.023(12)
N10 0.019(9) 0.015(10) 0.020(10) -0.007(8) 0.001(8) 0.003(8)
N11 0.08(2) 0.036(15) 0.019(12) 0.006(11) 0.007(12) 0.008(13)
N12 0.095(14) 0.094(12) 0.084(13) 0.027(10) 0.042(9) 0.026(10)
C1 0.09(3) 0.06(2) 0.06(2) 0.044(17) 0.06(2) 0.046(19)
C2 0.043(15) 0.025(13) 0.019(12) -0.007(10) 0.009(11) 0.012(11)
C4 0.029(14) 0.037(16) 0.058(19) 0.008(14) 0.018(14) 0.012(12)
C6 0.031(14) 0.06(2) 0.039(16) 0.026(15) 0.011(13) 0.019(14)
C10 0.083(15) 0.078(15) 0.080(15) 0.033(10) 0.033(10) 0.037(10)
C11 0.077(14) 0.063(14) 0.065(13) 0.031(10) 0.020(9) 0.029(10)
C12 0.077(13) 0.064(13) 0.058(13) 0.024(9) 0.032(10) 0.026(9)
C13 0.040(18) 0.031(17) 0.08(3) 0.015(18) -0.008(17) -0.002(14)
C17 0.06(2) 0.07(2) 0.024(14) 0.009(15) 0.002(14) 0.027(18)
C22 0.108(12) 0.107(12) 0.108(12) 0.039(4) 0.048(5) 0.046(5)
C23 0.104(18) 0.093(18) 0.091(17) 0.040(11) 0.037(11) 0.039(11)
C40 0.047(10) 0.044(11) 0.048(10) 0.017(8) 0.029(9) 0.012(8)
O1W 0.020(8) 0.039(11) 0.034(10) -0.002(9) 0.011(8) 0.002(7)
O2W 0.075(17) 0.052(14) 0.033(12) -0.006(11) 0.012(11) 0.013(12)
O3W 0.055(14) 0.031(12) 0.085(18) 0.022(12) 0.038(14) 0.008(10)
O4W 0.047(13) 0.047(13) 0.043(12) 0.026(11) 0.011(10) 0.026(11)
O5W 0.046(14) 0.056(16) 0.082(18) 0.018(14) 0.013(13) 0.015(12)
O6W 0.030(11) 0.11(2) 0.038(12) 0.012(13) 0.005(10) 0.015(12)
O7W 0.086(12) 0.071(11) 0.077(12) 0.033(9) 0.016(8) 0.039(9)

loop_
_atom_type_symbol
_atom_type_description
_atom_type_scat_dispersion_real
_atom_type_scat_dispersion_imag
_atom_type_scat_source
C C 0.0033 0.0016 'International Tables Vol C Tables 4.2.6.8 and 6.1.1.4'
H H 0.0000 0.0000 'International Tables Vol C Tables 4.2.6.8 and 6.1.1.4'
N N 0.0061 0.0033 'International Tables Vol C Tables 4.2.6.8 and 6.1.1.4'
O O 0.0106 0.0060 'International Tables Vol C Tables 4.2.6.8 and 6.1.1.4'
P P 0.1023 0.0942 'International Tables Vol C Tables 4.2.6.8 and 6.1.1.4'
W W -0.8490 6.8722 'International Tables Vol C Tables 4.2.6.8 and 6.1.1.4'
Na Na 0.0362 0.0249 'International Tables Vol C Tables 4.2.6.8 and 6.1.1.4'
Cu Cu 0.3201 1.2651 'International Tables Vol C Tables 4.2.6.8 and 6.1.1.4'

loop_
_geom_angle_atom_site_label_1
_geom_angle_atom_site_label_2
_geom_angle_atom_site_label_3
_geom_angle
_geom_angle_site_symmetry_1
_geom_angle_site_symmetry_3
O39 W1 O4 99.5(8) . .
O39 W1 O5 101.2(7) . .
O4 W1 O5 93.1(7) . .
O39 W1 O28 102.0(7) . .
O4 W1 O28 158.3(6) . .
O5 W1 O28 85.4(6) . .
O39 W1 O35 100.7(7) . .
O4 W1 O35 89.6(7) . .
O5 W1 O35 157.1(7) . .
O28 W1 O35 83.8(6) . .
O39 W1 O24 173.0(6) . .
O4 W1 O24 75.4(6) . .
O5 W1 O24 83.9(6) . .
O28 W1 O24 82.9(6) . .
O35 W1 O24 74.8(5) . .
O38 W2 O15 102.2(8) . .
O38 W2 O37 102.5(8) . .
O15 W2 O37 93.7(6) . .
O38 W2 O22 99.4(8) . .
O15 W2 O22 88.8(6) . .
O37 W2 O22 156.9(6) . .
O38 W2 O11 101.2(8) . .
O15 W2 O11 156.1(6) . .
O37 W2 O11 86.0(6) . .
O22 W2 O11 82.6(6) . .
O38 W2 O3 172.6(7) . .
O15 W2 O3 73.9(6) . .
O37 W2 O3 84.1(6) . .
O22 W2 O3 74.5(6) . .
O11 W2 O3 82.3(6) . .
O13 W3 O29 103.1(9) . .
O13 W3 O30 100.8(7) . .
O29 W3 O30 95.1(8) . .
O13 W3 O37 102.0(8) . .
O29 W3 O37 93.1(8) . .
O30 W3 O37 153.4(6) . .
O13 W3 O25 92.3(8) . .
O29 W3 O25 164.4(7) . .
O30 W3 O25 84.3(6) . .
O37 W3 O25 81.1(6) . .
O13 W3 O6 170.2(7) . .
O29 W3 O6 84.4(7) . .
O30 W3 O6 71.9(5) . .
O37 W3 O6 83.8(6) . .
O25 W3 O6 80.6(6) . .
O13 W3 Na1 139.1(7) . .
O29 W3 Na1 36.8(6) . .
O30 W3 Na1 80.9(5) . .
O37 W3 Na1 90.8(5) . .
O25 W3 Na1 128.2(4) . .
O6 W3 Na1 47.7(4) . .
O32 W4 O10 103.7(9) . .
O32 W4 O18 103.3(8) . .
O10 W4 O18 94.2(8) . .
O32 W4 O15 102.8(8) . .
O10 W4 O15 90.7(8) . .
O18 W4 O15 151.5(6) . .
O32 W4 O17 96.4(8) . .
O10 W4 O17 159.7(8) . .
O18 W4 O17 83.7(7) . .
O15 W4 O17 82.1(6) . .
O32 W4 O3 165.0(8) . .
O10 W4 O3 89.2(7) . .
O18 W4 O3 82.9(6) . .
O15 W4 O3 69.1(5) . .
O17 W4 O3 70.5(6) . .
O1 W5 O26 102.4(7) . .
O1 W5 O33 102.2(8) . .
O26 W5 O33 88.9(6) . .
O1 W5 O12 102.4(8) . .
O26 W5 O12 85.2(6) . .
O33 W5 O12 155.5(6) . .
O1 W5 O7 99.7(7) . .
O26 W5 O7 157.9(6) . .
O33 W5 O7 87.3(6) . .
O12 W5 O7 89.3(7) . .
O1 W5 O8 171.8(7) . .
O26 W5 O8 84.4(6) . .
O33 W5 O8 73.1(5) . .
O12 W5 O8 82.6(6) . .
O7 W5 O8 73.7(6) . .
O14 W6 O31 102.8(8) . .
O14 W6 O30 100.0(7) . .
O31 W6 O30 95.0(7) . .
O14 W6 O5 104.2(7) . .
O31 W6 O5 92.2(7) . .
O30 W6 O5 152.5(6) . .
O14 W6 O16 93.4(7) . .
O31 W6 O16 163.4(7) . .
O30 W6 O16 85.6(6) . .
O5 W6 O16 80.2(6) . .
O14 W6 O6 170.9(7) . .
O31 W6 O6 83.4(7) . .
O30 W6 O6 72.6(6) . .
O5 W6 O6 81.9(6) . .
O16 W6 O6 81.0(5) . .
O14 W6 Na1 137.1(6) . .
O31 W6 Na1 35.0(6) . .
O30 W6 Na1 82.4(5) . .
O5 W6 Na1 88.6(5) . .
O16 W6 Na1 129.4(4) . .
O6 W6 Na1 48.5(4) . .
O34 W7 O17 100.8(7) . .
O34 W7 O12 101.3(7) . .
O17 W7 O12 157.8(7) . .
O34 W7 O22 100.8(7) . .
O17 W7 O22 90.6(7) . .
O12 W7 O22 87.2(7) . .
O34 W7 O21 102.0(7) . .
O17 W7 O21 90.6(7) . .
O12 W7 O21 82.9(7) . .
O22 W7 O21 156.4(6) . .
O34 W7 O3 172.3(6) . .
O17 W7 O3 74.7(6) . .
O12 W7 O3 83.6(6) . .
O22 W7 O3 73.2(6) . .
O21 W7 O3 84.4(6) . .
O23 W8 O2 101.9(8) . .
O23 W8 O18 103.4(8) . .
O2 W8 O18 95.1(7) . .
O23 W8 O4 103.0(8) . .
O2 W8 O4 88.4(7) . .
O18 W8 O4 152.0(7) . .
O23 W8 O9 98.6(8) . .
O2 W8 O9 159.2(7) . .
O18 W8 O9 83.4(6) . .
O4 W8 O9 83.7(6) . .
O20 W9 O25 103.1(7) . .
O20 W9 O11 102.6(7) . .
O25 W9 O11 89.7(6) . .
O20 W9 O19 100.1(8) . .
O25 W9 O19 89.9(7) . .
O11 W9 O19 156.8(7) . .
O20 W9 O7 98.4(7) . .
O25 W9 O7 158.4(7) . .
O11 W9 O7 87.1(6) . .
O19 W9 O7 84.8(7) . .
O20 W9 O8 170.5(6) . .
O25 W9 O8 84.7(6) . .
O11 W9 O8 82.5(6) . .
O19 W9 O8 74.3(6) . .
O7 W9 O8 73.7(6) . .
O36 W10 O16 104.0(7) . .
O36 W10 O28 101.7(8) . .
O16 W10 O28 88.5(6) . .
O36 W10 O19 101.1(8) . .
O16 W10 O19 90.7(7) . .
O28 W10 O19 156.7(7) . .
O36 W10 O33 98.8(7) . .
O16 W10 O33 157.2(6) . .
O28 W10 O33 86.7(6) . .
O19 W10 O33 85.0(7) . .
O36 W10 O8 170.2(7) . .
O16 W10 O8 84.9(6) . .
O28 W10 O8 82.4(6) . .
O19 W10 O8 74.3(6) . .
O33 W10 O8 72.4(5) . .
O27 W11 O9 102.3(7) . .
O27 W11 O35 102.4(7) . .
O9 W11 O35 92.7(7) . .
O27 W11 O21 102.0(7) . .
O9 W11 O21 89.1(7) . .
O35 W11 O21 154.5(7) . .
O27 W11 O26 100.5(6) . .
O9 W11 O26 157.0(6) . .
O35 W11 O26 85.6(7) . .
O21 W11 O26 82.9(7) . .
O27 W11 O24 173.1(7) . .
O9 W11 O24 74.6(6) . .
O35 W11 O24 71.9(5) . .
O21 W11 O24 84.2(6) . .
O26 W11 O24 83.1(5) . .
O24 P1 O6 111.7(9) . .
O24 P1 O3 107.3(9) . .
O6 P1 O3 111.6(9) . .
O24 P1 O8 105.8(9) . .
O6 P1 O8 112.0(9) . .
O3 P1 O8 108.1(9) . .
O2 Na1 O31 91.9(7) . .
O2 Na1 O10 81.5(7) . .
O31 Na1 O10 155.9(7) . .
O2 Na1 O29 156.9(7) . .
O31 Na1 O29 87.9(7) . .
O10 Na1 O29 89.3(8) . .
O2 Na1 O1 95.2(7) . 1_455
O31 Na1 O1 90.1(7) . 1_455
O10 Na1 O1 113.5(8) . 1_455
O29 Na1 O1 107.9(7) . 1_455
O2 Na1 O6 86.3(6) . .
O31 Na1 O6 71.1(6) . .
O10 Na1 O6 85.3(6) . .
O29 Na1 O6 71.8(6) . .
O1 Na1 O6 161.3(7) 1_455 .
O2 Na1 W6 90.8(5) . .
O31 Na1 W6 26.6(4) . .
O10 Na1 W6 129.7(5) . .
O29 Na1 W6 78.7(5) . .
O1 Na1 W6 116.7(6) 1_455 .
O6 Na1 W6 44.5(4) . .
O2 Na1 W3 130.4(5) . .
O31 Na1 W3 77.7(5) . .
O10 Na1 W3 88.9(6) . .
O29 Na1 W3 27.5(4) . .
O1 Na1 W3 132.6(5) 1_455 .
O6 Na1 W3 44.3(4) . .
W6 Na1 W3 59.29(15) . .
W5 O1 Na1 160.4(10) . 1_655
W8 O2 Na1 145.1(10) . .
P1 O3 W2 124.8(9) . .
P1 O3 W4 126.1(9) . .
W2 O3 W4 89.4(4) . .
P1 O3 W7 127.0(8) . .
W2 O3 W7 87.7(5) . .
W4 O3 W7 89.7(5) . .
W1 O4 W8 126.7(9) . .
W1 O5 W6 156.3(9) . .
P1 O6 W6 127.8(8) . .
P1 O6 W3 126.7(9) . .
W6 O6 W3 89.8(5) . .
P1 O6 Na1 124.8(8) . .
W6 O6 Na1 87.0(5) . .
W3 O6 Na1 88.0(5) . .
W5 O7 W9 123.1(8) . .
P1 O8 W9 123.0(9) . .
P1 O8 W10 123.4(8) . .
W9 O8 W10 89.3(5) . .
P1 O8 W5 130.1(8) . .
W9 O8 W5 89.5(5) . .
W10 O8 W5 89.9(5) . .
W11 O9 W8 127.4(9) . .
W4 O10 Na1 146.0(10) . .
W9 O11 W2 147.9(8) . .
W5 O12 W7 153.3(9) . .
W2 O15 W4 127.6(8) . .
W10 O16 W6 152.5(9) . .
W7 O17 W4 125.1(8) . .
W8 O18 W4 143.9(9) . .
W10 O19 W9 122.0(9) . .
W11 O21 W7 153.7(9) . .
W7 O22 W2 124.1(8) . .
P1 O24 W1 126.8(8) . .
P1 O24 W11 128.5(8) . .
W1 O24 W11 88.1(4) . .
W9 O25 W3 151.1(8) . .
W5 O26 W11 151.1(8) . .
W10 O28 W1 148.9(8) . .
W3 O29 Na1 115.6(8) . .
W6 O30 W3 124.3(7) . .
W6 O31 Na1 118.4(9) . .
W5 O33 W10 124.5(7) . .
W11 O35 W1 124.3(7) . .
W2 O37 W3 156.2(9) . .
N1 Cu1 N9 96.1(10) . .
N1 Cu1 N5 83.5(9) . .
N9 Cu1 N5 172.5(10) . .
N1 Cu1 N8 174.4(10) . .
N9 Cu1 N8 85.4(11) . .
N5 Cu1 N8 94.3(11) . .
N1 Cu1 O6W 87.6(10) . .
N9 Cu1 O6W 86.2(10) . .
N5 Cu1 O6W 101.3(9) . .
N8 Cu1 O6W 97.8(11) . .
N10 Cu2 N6 84.6(8) . .
N10 Cu2 N12 93.1(14) . .
N6 Cu2 N12 172.9(14) . .
N10 Cu2 N11 179.3(10) . .
N6 Cu2 N11 96.1(10) . .
N12 Cu2 N11 86.2(15) . .
N7 Cu3 N3 177.8(11) . .
N7 Cu3 N2 84.3(10) . .
N3 Cu3 N2 97.9(12) . .
N7 Cu3 N4 95.3(10) . .
N3 Cu3 N4 82.5(11) . .
N2 Cu3 N4 165.6(9) . .
N7 Cu3 O1W 93.1(9) . .
N3 Cu3 O1W 87.3(9) . .
N2 Cu3 O1W 97.2(8) . .
N4 Cu3 O1W 97.1(8) . .
C2 N1 Cu1 112.6(16) . .
C2 N1 H1C 109.1 . .
Cu1 N1 H1C 109.1 . .
C2 N1 H1D 109.1 . .
Cu1 N1 H1D 109.1 . .
H1C N1 H1D 107.8 . .
C40 N2 Cu3 105.4(17) . .
C40 N2 H2C 110.7 . .
Cu3 N2 H2C 110.7 . .
C40 N2 H2D 110.7 . .
Cu3 N2 H2D 110.7 . .
H2C N2 H2D 108.8 . .
C17 N3 Cu3 108(2) . .
C17 N3 H3A 110.1 . .
Cu3 N3 H3A 110.1 . .
C17 N3 H3B 110.1 . .
Cu3 N3 H3B 110.1 . .
H3A N3 H3B 108.4 . .
C4 N4 Cu3 110.6(17) . .
C4 N4 H4C 109.5 . .
Cu3 N4 H4C 109.5 . .
C4 N4 H4D 109.5 . .
Cu3 N4 H4D 109.5 . .
H4C N4 H4D 108.1 . .
C6 N5 Cu1 109.0(16) . .
C6 N5 H5A 109.9 . .
Cu1 N5 H5A 109.9 . .
C6 N5 H5B 109.9 . .
Cu1 N5 H5B 109.9 . .
H5A N5 H5B 108.3 . .
C11 N6 Cu2 113(2) . .
C11 N6 H6C 109.0 . .
Cu2 N6 H6C 109.0 . .
C11 N6 H6D 109.0 . .
Cu2 N6 H6D 109.0 . .
H6C N6 H6D 107.8 . .
C1 N7 Cu3 111(2) . .
C1 N7 H7A 109.4 . .
Cu3 N7 H7A 109.4 . .
C1 N7 H7B 109.4 . .
Cu3 N7 H7B 109.4 . .
H7A N7 H7B 108.0 . .
C12 N8 Cu1 108(2) . .
C12 N8 H8A 110.1 . .
Cu1 N8 H8A 110.1 . .
C12 N8 H8B 110.1 . .
Cu1 N8 H8B 110.1 . .
H8A N8 H8B 108.4 . .
C10 N9 Cu1 109(2) . .
C10 N9 H9A 110.0 . .
Cu1 N9 H9A 110.0 . .
C10 N9 H9B 110.0 . .
Cu1 N9 H9B 110.0 . .
H9A N9 H9B 108.3 . .
C13 N10 Cu2 110.3(19) . .
C13 N10 H10C 109.6 . .
Cu2 N10 H10C 109.6 . .
C13 N10 H10D 109.6 . .
Cu2 N10 H10D 109.6 . .
H10C N10 H10D 108.1 . .
C23 N11 Cu2 110(2) . .
C23 N11 H11C 109.7 . .
Cu2 N11 H11C 109.7 . .
C23 N11 H11D 109.7 . .
Cu2 N11 H11D 109.7 . .
H11C N11 H11D 108.2 . .
C22 N12 Cu2 108(4) . .
C22 N12 H12C 110.2 . .
Cu2 N12 H12C 110.2 . .
C22 N12 H12D 110.2 . .
Cu2 N12 H12D 110.2 . .
H12C N12 H12D 108.5 . .
N7 C1 C40 106(2) . .
N7 C1 H1A 110.5 . .
C40 C1 H1A 110.5 . .
N7 C1 H1B 110.5 . .
C40 C1 H1B 110.5 . .
H1A C1 H1B 108.7 . .
N1 C2 C6 104(2) . .
N1 C2 H2A 111.0 . .
C6 C2 H2A 111.0 . .
N1 C2 H2B 111.0 . .
C6 C2 H2B 111.0 . .
H2A C2 H2B 109.0 . .
N4 C4 C17 107(3) . .
N4 C4 H4A 110.3 . .
C17 C4 H4A 110.3 . .
N4 C4 H4B 110.3 . .
C17 C4 H4B 110.3 . .
H4A C4 H4B 108.5 . .
N5 C6 C2 109(2) . .
N5 C6 H6A 109.9 . .
C2 C6 H6A 109.9 . .
N5 C6 H6B 109.9 . .
C2 C6 H6B 109.9 . .
H6A C6 H6B 108.3 . .
N9 C10 C12 104(3) . .
N9 C10 H10A 110.9 . .
C12 C10 H10A 110.9 . .
N9 C10 H10B 110.9 . .
C12 C10 H10B 110.9 . .
H10A C10 H10B 109.0 . .
N6 C11 C13 109(3) . .
N6 C11 H11A 109.8 . .
C13 C11 H11A 109.8 . .
N6 C11 H11B 109.8 . .
C13 C11 H11B 109.8 . .
H11A C11 H11B 108.2 . .
N8 C12 C10 110(3) . .
N8 C12 H12A 109.6 . .
C10 C12 H12A 109.6 . .
N8 C12 H12B 109.6 . .
C10 C12 H12B 109.6 . .
H12A C12 H12B 108.2 . .
C11 C13 N10 116(3) . .
C11 C13 H13A 108.2 . .
N10 C13 H13A 108.2 . .
C11 C13 H13B 108.2 . .
N10 C13 H13B 108.2 . .
H13A C13 H13B 107.4 . .
N3 C17 C4 110(3) . .
N3 C17 H17A 109.6 . .
C4 C17 H17A 109.6 . .
N3 C17 H17B 109.6 . .
C4 C17 H17B 109.6 . .
H17A C17 H17B 108.1 . .
C23 C22 N12 125(5) . .
C23 C22 H22A 106.0 . .
N12 C22 H22A 106.0 . .
C23 C22 H22B 106.0 . .
N12 C22 H22B 106.0 . .
H22A C22 H22B 106.3 . .
C22 C23 N11 110(5) . .
C22 C23 H23A 109.7 . .
N11 C23 H23A 109.7 . .
C22 C23 H23B 109.7 . .
N11 C23 H23B 109.7 . .
H23A C23 H23B 108.2 . .
N2 C40 C1 109(3) . .
N2 C40 H40A 110.0 . .
C1 C40 H40A 110.0 . .
N2 C40 H40B 110.0 . .
C1 C40 H40B 110.0 . .
H40A C40 H40B 108.4 . .

loop_
_geom_bond_atom_site_label_1
_geom_bond_atom_site_label_2
_geom_bond_distance
_geom_bond_site_symmetry_2
W1 O39 1.703(17) .
W1 O4 1.852(16) .
W1 O5 1.865(15) .
W1 O28 1.931(15) .
W1 O35 1.942(14) .
W1 O24 2.360(14) .
W2 O38 1.689(19) .
W2 O15 1.819(15) .
W2 O37 1.877(15) .
W2 O22 1.939(14) .
W2 O11 1.940(14) .
W2 O3 2.416(15) .
W3 O13 1.731(19) .
W3 O29 1.765(17) .
W3 O30 1.920(16) .
W3 O37 1.944(15) .
W3 O25 2.037(15) .
W3 O6 2.406(15) .
W3 Na1 3.442(9) .
W4 O32 1.709(17) .
W4 O10 1.734(18) .
W4 O18 1.918(17) .
W4 O15 2.025(16) .
W4 O17 2.117(15) .
W4 O3 2.487(15) .
W5 O1 1.742(15) .
W5 O26 1.893(16) .
W5 O33 1.902(14) .
W5 O12 1.905(17) .
W5 O7 1.924(16) .
W5 O8 2.421(14) .
W6 O14 1.717(17) .
W6 O31 1.730(16) .
W6 O30 1.905(16) .
W6 O5 1.963(15) .
W6 O16 2.045(15) .
W6 O6 2.385(15) .
W6 Na1 3.396(9) .
W7 O34 1.693(15) .
W7 O17 1.836(16) .
W7 O12 1.906(16) .
W7 O22 1.907(15) .
W7 O21 1.922(16) .
W7 O3 2.489(15) .
W8 O23 1.71(2) .
W8 O2 1.760(16) .
W8 O18 1.904(18) .
W8 O4 2.001(16) .
W8 O9 2.070(15) .
W9 O20 1.692(17) .
W9 O25 1.856(14) .
W9 O11 1.902(14) .
W9 O19 1.941(16) .
W9 O7 1.943(15) .
W9 O8 2.410(16) .
W10 O36 1.723(17) .
W10 O16 1.828(14) .
W10 O28 1.879(15) .
W10 O19 1.935(17) .
W10 O33 1.957(14) .
W10 O8 2.414(14) .
W11 O27 1.693(13) .
W11 O9 1.828(17) .
W11 O35 1.891(14) .
W11 O21 1.902(16) .
W11 O26 1.948(15) .
W11 O24 2.511(13) .
P1 O24 1.518(16) .
P1 O6 1.535(15) .
P1 O3 1.541(16) .
P1 O8 1.565(15) .
Na1 O2 2.199(18) .
Na1 O31 2.213(19) .
Na1 O10 2.23(2) .
Na1 O29 2.29(2) .
Na1 O1 2.315(17) 1_455
Na1 O6 2.545(17) .
O1 Na1 2.315(17) 1_655
Cu1 N1 1.97(2) .
Cu1 N9 1.98(3) .
Cu1 N5 2.00(2) .
Cu1 N8 2.02(2) .
Cu1 O6W 2.43(2) .
Cu2 N10 1.95(2) .
Cu2 N6 1.98(2) .
Cu2 N12 1.99(4) .
Cu2 N11 2.00(3) .
Cu3 N7 1.97(3) .
Cu3 N3 1.99(3) .
Cu3 N2 2.03(2) .
Cu3 N4 2.04(2) .
Cu3 O1W 2.333(19) .
N1 C2 1.48(3) .
N1 H1C 0.9000 .
N1 H1D 0.9000 .
N2 C40 1.48(4) .
N2 H2C 0.9000 .
N2 H2D 0.9000 .
N3 C17 1.45(4) .
N3 H3A 0.9000 .
N3 H3B 0.9000 .
N4 C4 1.43(4) .
N4 H4C 0.9000 .
N4 H4D 0.9000 .
N5 C6 1.48(4) .
N5 H5A 0.9000 .
N5 H5B 0.9000 .
N6 C11 1.44(4) .
N6 H6C 0.9000 .
N6 H6D 0.9000 .
N7 C1 1.44(4) .
N7 H7A 0.9000 .
N7 H7B 0.9000 .
N8 C12 1.43(5) .
N8 H8A 0.9000 .
N8 H8B 0.9000 .
N9 C10 1.51(5) .
N9 H9A 0.9000 .
N9 H9B 0.9000 .
N10 C13 1.44(4) .
N10 H10C 0.9000 .
N10 H10D 0.9000 .
N11 C23 1.52(6) .
N11 H11C 0.9000 .
N11 H11D 0.9000 .
N12 C22 1.39(6) .
N12 H12C 0.9000 .
N12 H12D 0.9000 .
C1 C40 1.49(4) .
C1 H1A 0.9700 .
C1 H1B 0.9700 .
C2 C6 1.52(4) .
C2 H2A 0.9700 .
C2 H2B 0.9700 .
C4 C17 1.45(4) .
C4 H4A 0.9700 .
C4 H4B 0.9700 .
C6 H6A 0.9700 .
C6 H6B 0.9700 .
C10 C12 1.54(6) .
C10 H10A 0.9700 .
C10 H10B 0.9700 .
C11 C13 1.44(5) .
C11 H11A 0.9700 .
C11 H11B 0.9700 .
C12 H12A 0.9700 .
C12 H12B 0.9700 .
C13 H13A 0.9700 .
C13 H13B 0.9700 .
C17 H17A 0.9700 .
C17 H17B 0.9700 .
C22 C23 1.38(7) .
C22 H22A 0.9700 .
C22 H22B 0.9700 .
C23 H23A 0.9700 .
C23 H23B 0.9700 .
C40 H40A 0.9700 .
C40 H40B 0.9700 .
